data_1555226
loop_
_publ_author_name
'Wang, Linqing'
'Yang, Dongxu'
'Li, Dan'
'Liu, Xihong'
'Zhao, Qian'
'Zhu, Ranran'
'Zhang, Bangzhi'
'Wang, Rui'

_publ_section_title
;
 Catalytic Asymmetric [3 + 2] Cyclization Reactions of 3-Isothiocyanato
 Oxindoles and Alkynyl Ketones Via an in Situ Generated Magnesium
 Catalyst.
;
_journal_issue 17
_journal_name_full 'Organic letters'
_journal_page_first 4260
_journal_page_last 4263
_journal_paper_doi 10.1021/acs.orglett.5b02052
_journal_volume 17
_journal_year 2015
_chemical_absolute_configuration ad
_chemical_formula_moiety 'C25 H18 N2 O2 S, C3 H6 O'
_chemical_formula_sum 'C28 H24 N2 O3 S'
_chemical_formula_weight 468.55
_space_group_crystal_system orthorhombic
_space_group_IT_number 19
_space_group_name_Hall 'P 2ac 2ab'
_space_group_name_H-M_alt 'P 21 21 21'
_atom_sites_solution_hydrogens geom
_atom_sites_solution_primary direct
_atom_sites_solution_secondary difmap
_audit_creation_date 2015-04-22
_audit_creation_method
;
Olex2 1.2
(compiled 2015.01.26 svn.r3150 for OlexSys, GUI svn.r4998)
;
_cell_angle_alpha 90.00
_cell_angle_beta 90.00
_cell_angle_gamma 90.00
_cell_formula_units_Z 4
_cell_length_a 8.9629(4)
_cell_length_b 14.1297(8)
_cell_length_c 18.6198(9)
_cell_measurement_reflns_used 1806
_cell_measurement_temperature 295.42(10)
_cell_measurement_theta_max 27.9230
_cell_measurement_theta_min 3.5840
_cell_volume 2358.1(2)
_computing_cell_refinement
;
CrysAlisPro, Agilent Technologies,
Version 1.171.37.33 (release 27-03-2014 CrysAlis171 .NET)
(compiled Mar 27 2014,17:12:48)
;
_computing_data_collection
;
CrysAlisPro, Agilent Technologies,
Version 1.171.37.33 (release 27-03-2014 CrysAlis171 .NET)
(compiled Mar 27 2014,17:12:48)
;
_computing_data_reduction
;
CrysAlisPro, Agilent Technologies,
Version 1.171.37.33 (release 27-03-2014 CrysAlis171 .NET)
(compiled Mar 27 2014,17:12:48)
;
_computing_molecular_graphics 'Olex2 (Dolomanov et al., 2009)'
_computing_publication_material 'Olex2 (Dolomanov et al., 2009)'
_computing_structure_refinement 'ShelXL (Sheldrick, 2008)'
_computing_structure_solution 'ShelXS (Sheldrick, 2008)'
_diffrn_ambient_environment air
_diffrn_ambient_temperature 295.42(10)
_diffrn_detector 'CCD plate'
_diffrn_detector_area_resol_mean 16.0733
_diffrn_detector_type Eos
_diffrn_measured_fraction_theta_full 0.996
_diffrn_measured_fraction_theta_max 0.996
_diffrn_measurement_details
;
#__ type_ start__ end____ width___ exp.time_
  1 omega   48.00   90.00   1.5000    5.0000
omega____ theta____ kappa____ phi______ frames
    -       20.5854  178.0000  -30.0000 28

#__ type_ start__ end____ width___ exp.time_
  2 omega    1.00   28.00   1.5000    5.0000
omega____ theta____ kappa____ phi______ frames
    -       20.5854   57.0000    0.0000 18

#__ type_ start__ end____ width___ exp.time_
  3 omega  -27.00   46.50   1.5000    5.0000
omega____ theta____ kappa____ phi______ frames
    -       20.5854  -38.0000  -30.0000 49
;
_diffrn_measurement_device 'four-circle diffractometer'
_diffrn_measurement_device_type 'SuperNova, Dual, Cu at zero, Eos'
_diffrn_measurement_method '\w scans'
_diffrn_orient_matrix_UB_11 -0.0545419000
_diffrn_orient_matrix_UB_12 0.0223417000
_diffrn_orient_matrix_UB_13 -0.0217510000
_diffrn_orient_matrix_UB_21 -0.0122002000
_diffrn_orient_matrix_UB_22 0.0341590000
_diffrn_orient_matrix_UB_23 0.0273151000
_diffrn_orient_matrix_UB_31 0.0560391000
_diffrn_orient_matrix_UB_32 0.0292242000
_diffrn_orient_matrix_UB_33 -0.0152172000
_diffrn_radiation_monochromator mirror
_diffrn_radiation_probe x-ray
_diffrn_radiation_type MoK\a
_diffrn_radiation_wavelength 0.71073
_diffrn_reflns_av_R_equivalents 0.0285
_diffrn_reflns_av_unetI/netI 0.0611
_diffrn_reflns_limit_h_max 11
_diffrn_reflns_limit_h_min -9
_diffrn_reflns_limit_k_max 17
_diffrn_reflns_limit_k_min -10
_diffrn_reflns_limit_l_max 22
_diffrn_reflns_limit_l_min -22
_diffrn_reflns_number 6049
_diffrn_reflns_theta_full 25.50
_diffrn_reflns_theta_max 26.02
_diffrn_reflns_theta_min 3.47
_diffrn_source 'SuperNova (Mo) X-ray Source'
_exptl_absorpt_coefficient_mu 0.171
_exptl_absorpt_correction_T_max 1.00000
_exptl_absorpt_correction_T_min 0.86527
_exptl_absorpt_correction_type multi-scan
_exptl_absorpt_process_details
;
CrysAlisPro, Agilent Technologies,
Version 1.171.37.33 (release 27-03-2014 CrysAlis171 .NET)
(compiled Mar 27 2014,17:12:48)
Empirical absorption correction using spherical harmonics,
 implemented in SCALE3 ABSPACK scaling algorithm.
;
_exptl_crystal_colour 'clear light yellow'
_exptl_crystal_colour_lustre clear
_exptl_crystal_colour_modifier light
_exptl_crystal_colour_primary yellow
_exptl_crystal_density_diffrn 1.320
_exptl_crystal_density_method 'not measured'
_exptl_crystal_description block
_exptl_crystal_F_000 984
_exptl_crystal_size_max 0.35
_exptl_crystal_size_mid 0.33
_exptl_crystal_size_min 0.31
_refine_diff_density_max 0.209
_refine_diff_density_min -0.213
_refine_diff_density_rms 0.044
_refine_ls_abs_structure_details 'Flack H D (1983), Acta Cryst. A39, 876-881'
_refine_ls_abs_structure_Flack -0.09(10)
_refine_ls_extinction_method none
_refine_ls_goodness_of_fit_ref 1.068
_refine_ls_hydrogen_treatment constr
_refine_ls_matrix_type full
_refine_ls_number_parameters 310
_refine_ls_number_reflns 4144
_refine_ls_number_restraints 0
_refine_ls_restrained_S_all 1.068
_refine_ls_R_factor_all 0.0578
_refine_ls_R_factor_gt 0.0459
_refine_ls_shift/su_max 0.001
_refine_ls_shift/su_mean 0.000
_refine_ls_structure_factor_coef Fsqd
_refine_ls_weighting_details 'calc w=1/[\s^2^(Fo^2^)+(0.0309P)^2^+0.1079P] where P=(Fo^2^+2Fc^2^)/3'
_refine_ls_weighting_scheme calc
_refine_ls_wR_factor_gt 0.0877
_refine_ls_wR_factor_ref 0.0957
_reflns_number_gt 3503
_reflns_number_total 4144
_reflns_threshold_expression >2sigma(I)
_cod_data_source_file ol5b02052_si_001.cif
_cod_data_source_block wanglq_nq
_cod_database_code 1555226
_reflns_odcompleteness_completeness 99.49
_reflns_odcompleteness_iscentric 1
_reflns_odcompleteness_theta 26.32
_olex2_refinement_description
;
1. Fixed Uiso
 At 1.2 times of:
  All C(H) groups, All N(H) groups
 At 1.5 times of:
  All C(H,H,H) groups
2.a Aromatic/amide H refined with riding coordinates:
 N2(H2), C2(H2a), C3(H3), C4(H4), C5(H5), C14(H14), C15(H15), C16(H16),
 C17(H17), C18(H18), C21(H21), C22(H22), C23(H23), C24(H24), C25(H25)
2.b Idealised Me refined as rotating group:
 C9(H9a,H9b,H9c), C26(H26a,H26b,H26c), C28(H28a,H28b,H28c)
;
_olex2_date_sample_data_collection 2015-04-21
_olex2_submission_special_instructions 'No special instructions were received'

loop_
_space_group_symop_id
_space_group_symop_operation_xyz
1 'x, y, z'
2 '-x+1/2, -y, z+1/2'
3 'x+1/2, -y+1/2, -z'
4 '-x, y+1/2, -z+1/2'

loop_
_atom_site_label
_atom_site_type_symbol
_atom_site_fract_x
_atom_site_fract_y
_atom_site_fract_z
_atom_site_U_iso_or_equiv
_atom_site_adp_type
_atom_site_occupancy
_atom_site_calc_flag
_atom_site_refinement_flags_posn
S1 S -0.88667(9) -0.11376(6) -0.19428(4) 0.0397(2) Uani 1 d .
O1 O -0.83361(19) 0.14912(15) -0.01327(10) 0.0385(5) Uani 1 d .
O2 O -0.7209(2) 0.07075(16) -0.32581(10) 0.0423(6) Uani 1 d .
N1 N -0.5860(2) 0.14445(16) 0.02039(12) 0.0276(5) Uani 1 d .
N2 N -0.7184(2) -0.01623(16) -0.10140(12) 0.0301(6) Uani 1 d .
H2 H -0.7170 -0.0611 -0.0702 0.036 Uiso 1 calc R
C1 C -0.4529(3) 0.10668(19) -0.00701(13) 0.0230(6) Uani 1 d .
C2 C -0.3119(3) 0.1098(2) 0.02224(15) 0.0313(6) Uani 1 d .
H2A H -0.2946 0.1389 0.0662 0.038 Uiso 1 calc R
C3 C -0.1966(3) 0.0680(2) -0.01592(16) 0.0344(7) Uani 1 d .
H3 H -0.1000 0.0702 0.0023 0.041 Uiso 1 calc R
C4 C -0.2231(3) 0.0231(2) -0.08077(16) 0.0337(7) Uani 1 d .
H4 H -0.1445 -0.0055 -0.1051 0.040 Uiso 1 calc R
C5 C -0.3655(3) 0.02036(19) -0.10974(15) 0.0308(7) Uani 1 d .
H5 H -0.3835 -0.0099 -0.1532 0.037 Uiso 1 calc R
C6 C -0.4799(3) 0.06365(19) -0.07251(14) 0.0219(6) Uani 1 d .
C7 C -0.6437(3) 0.07382(19) -0.09104(13) 0.0236(6) Uani 1 d .
C8 C -0.7043(3) 0.1274(2) -0.02340(14) 0.0262(6) Uani 1 d .
C9 C -0.5963(3) 0.1956(2) 0.08818(14) 0.0392(8) Uani 1 d .
H9A H -0.6951 0.2207 0.0937 0.059 Uiso 1 calc GR
H9B H -0.5254 0.2465 0.0884 0.059 Uiso 1 calc GR
H9C H -0.5750 0.1532 0.1272 0.059 Uiso 1 calc GR
C10 C -0.6828(3) 0.12583(19) -0.16010(13) 0.0220(6) Uani 1 d .
C11 C -0.7632(3) 0.06740(19) -0.20162(14) 0.0248(6) Uani 1 d .
C12 C -0.7898(3) -0.0226(2) -0.16455(14) 0.0270(6) Uani 1 d .
C13 C -0.6471(3) 0.22625(18) -0.17295(13) 0.0230(6) Uani 1 d .
C14 C -0.7423(3) 0.2825(2) -0.21377(14) 0.0285(7) Uani 1 d .
H14 H -0.8279 0.2559 -0.2335 0.034 Uiso 1 calc R
C15 C -0.7124(3) 0.3773(2) -0.22556(15) 0.0315(7) Uani 1 d .
H15 H -0.7783 0.4139 -0.2523 0.038 Uiso 1 calc R
C16 C -0.5846(3) 0.4176(2) -0.19761(15) 0.0337(7) Uani 1 d .
H16 H -0.5628 0.4809 -0.2065 0.040 Uiso 1 calc R
C17 C -0.4896(3) 0.3635(2) -0.15646(16) 0.0339(7) Uani 1 d .
H17 H -0.4035 0.3905 -0.1375 0.041 Uiso 1 calc R
C18 C -0.5209(3) 0.2693(2) -0.14304(15) 0.0296(7) Uani 1 d .
H18 H -0.4574 0.2342 -0.1138 0.036 Uiso 1 calc R
C19 C -0.8134(3) 0.07922(19) -0.27809(14) 0.0275(6) Uani 1 d .
C20 C -0.9728(3) 0.09961(19) -0.29339(14) 0.0261(6) Uani 1 d .
C21 C -1.0685(3) 0.1258(2) -0.23865(15) 0.0304(7) Uani 1 d .
H21 H -1.0352 0.1263 -0.1913 0.037 Uiso 1 calc R
C22 C -1.2141(3) 0.1514(2) -0.25447(18) 0.0410(8) Uani 1 d .
H22 H -1.2782 0.1703 -0.2179 0.049 Uiso 1 calc R
C23 C -1.2638(3) 0.1486(2) -0.32403(19) 0.0449(9) Uani 1 d .
H23 H -1.3613 0.1663 -0.3345 0.054 Uiso 1 calc R
C24 C -1.1707(3) 0.1201(3) -0.37860(18) 0.0483(9) Uani 1 d .
H24 H -1.2060 0.1168 -0.4255 0.058 Uiso 1 calc R
C25 C -1.0252(3) 0.0963(2) -0.36360(15) 0.0390(8) Uani 1 d .
H25 H -0.9617 0.0779 -0.4005 0.047 Uiso 1 calc R
O3 O -0.1965(2) -0.33302(15) 0.00115(11) 0.0424(6) Uani 1 d .
C26 C -0.3135(5) -0.2316(2) -0.08276(19) 0.0643(11) Uani 1 d .
H26A H -0.3777 -0.1827 -0.0647 0.096 Uiso 1 calc GR
H26B H -0.3503 -0.2532 -0.1283 0.096 Uiso 1 calc GR
H26C H -0.2144 -0.2070 -0.0886 0.096 Uiso 1 calc GR
C27 C -0.3106(4) -0.3120(2) -0.03116(16) 0.0369(7) Uani 1 d .
C28 C -0.4502(3) -0.3665(3) -0.02196(19) 0.0585(11) Uani 1 d .
H28A H -0.4653 -0.4065 -0.0630 0.088 Uiso 1 calc GR
H28B H -0.5327 -0.3236 -0.0174 0.088 Uiso 1 calc GR
H28C H -0.4432 -0.4047 0.0205 0.088 Uiso 1 calc GR

loop_
_atom_site_aniso_label
_atom_site_aniso_U_11
_atom_site_aniso_U_22
_atom_site_aniso_U_33
_atom_site_aniso_U_23
_atom_site_aniso_U_13
_atom_site_aniso_U_12
S1 0.0498(5) 0.0248(4) 0.0446(4) -0.0026(4) -0.0119(4) -0.0088(4)
O1 0.0231(10) 0.0513(15) 0.0410(12) -0.0002(11) 0.0039(10) 0.0019(9)
O2 0.0424(12) 0.0547(15) 0.0298(11) 0.0011(11) 0.0049(11) 0.0105(11)
N1 0.0240(11) 0.0357(15) 0.0231(12) -0.0043(11) 0.0011(11) -0.0003(10)
N2 0.0378(13) 0.0235(13) 0.0291(12) 0.0082(11) -0.0061(12) -0.0089(11)
C1 0.0206(13) 0.0232(15) 0.0251(14) 0.0031(12) 0.0001(12) -0.0009(12)
C2 0.0304(15) 0.0333(16) 0.0301(14) -0.0030(14) -0.0028(13) 0.0007(14)
C3 0.0229(14) 0.0349(17) 0.0455(17) 0.0085(16) -0.0074(15) 0.0026(13)
C4 0.0291(16) 0.0340(18) 0.0381(17) 0.0068(15) 0.0062(15) 0.0083(14)
C5 0.0391(16) 0.0238(15) 0.0295(15) -0.0012(13) 0.0033(14) 0.0045(14)
C6 0.0239(14) 0.0189(14) 0.0229(13) 0.0048(12) 0.0002(12) -0.0021(11)
C7 0.0249(14) 0.0218(14) 0.0241(14) 0.0038(12) -0.0031(12) -0.0030(12)
C8 0.0259(14) 0.0268(16) 0.0257(14) 0.0067(13) 0.0004(13) -0.0029(13)
C9 0.0423(18) 0.047(2) 0.0281(15) -0.0131(15) 0.0035(15) -0.0019(16)
C10 0.0182(12) 0.0248(15) 0.0232(13) 0.0030(12) 0.0021(12) 0.0005(12)
C11 0.0253(14) 0.0239(14) 0.0252(13) 0.0024(12) -0.0017(12) -0.0014(12)
C12 0.0258(14) 0.0262(15) 0.0290(14) -0.0016(13) -0.0038(13) 0.0012(12)
C13 0.0284(14) 0.0195(14) 0.0212(12) 0.0010(11) 0.0033(12) -0.0019(12)
C14 0.0317(15) 0.0277(16) 0.0261(14) 0.0033(13) -0.0027(13) -0.0030(13)
C15 0.0342(16) 0.0270(16) 0.0334(15) 0.0050(14) -0.0047(14) 0.0015(14)
C16 0.0388(16) 0.0245(15) 0.0377(16) 0.0063(14) -0.0010(15) -0.0025(13)
C17 0.0299(15) 0.0253(17) 0.0465(18) 0.0010(15) -0.0036(14) -0.0073(13)
C18 0.0237(14) 0.0261(16) 0.0391(17) 0.0073(14) -0.0034(13) -0.0006(12)
C19 0.0354(16) 0.0215(15) 0.0256(14) 0.0012(12) -0.0025(14) -0.0002(13)
C20 0.0292(14) 0.0225(15) 0.0266(14) 0.0011(12) -0.0033(13) -0.0027(12)
C21 0.0362(15) 0.0268(16) 0.0283(15) 0.0018(13) -0.0071(13) -0.0003(14)
C22 0.0352(18) 0.0369(19) 0.051(2) 0.0019(16) 0.0025(17) -0.0028(15)
C23 0.0349(17) 0.0369(19) 0.063(2) 0.0128(17) -0.0165(18) -0.0008(15)
C24 0.0455(19) 0.059(2) 0.0409(18) 0.0098(18) -0.0219(17) -0.0102(19)
C25 0.0458(18) 0.044(2) 0.0270(15) -0.0044(15) -0.0073(14) -0.0045(16)
O3 0.0421(12) 0.0427(14) 0.0423(12) 0.0127(10) -0.0004(11) -0.0049(10)
C26 0.100(3) 0.037(2) 0.056(2) 0.0148(18) -0.014(2) 0.001(2)
C27 0.0467(19) 0.0312(18) 0.0328(16) 0.0029(14) 0.0024(16) 0.0013(15)
C28 0.0403(19) 0.081(3) 0.054(2) 0.018(2) -0.0025(18) -0.001(2)

loop_
_atom_type_symbol
_atom_type_description
_atom_type_scat_dispersion_real
_atom_type_scat_dispersion_imag
_atom_type_scat_source
C C 0.0033 0.0016 'International Tables Vol C Tables 4.2.6.8 and 6.1.1.4'
H H 0.0000 0.0000 'International Tables Vol C Tables 4.2.6.8 and 6.1.1.4'
N N 0.0061 0.0033 'International Tables Vol C Tables 4.2.6.8 and 6.1.1.4'
O O 0.0106 0.0060 'International Tables Vol C Tables 4.2.6.8 and 6.1.1.4'
S S 0.1246 0.1234 'International Tables Vol C Tables 4.2.6.8 and 6.1.1.4'

loop_
_geom_angle_atom_site_label_1
_geom_angle_atom_site_label_2
_geom_angle_atom_site_label_3
_geom_angle
C1 N1 C9 123.9(2)
C8 N1 C1 112.2(2)
C8 N1 C9 123.9(2)
C7 N2 H2 123.3
C12 N2 H2 123.3
C12 N2 C7 113.3(2)
C2 C1 N1 128.7(2)
C2 C1 C6 121.5(2)
C6 C1 N1 109.8(2)
C1 C2 H2A 121.0
C1 C2 C3 117.9(3)
C3 C2 H2A 121.0
C2 C3 H3 119.5
C4 C3 C2 121.0(3)
C4 C3 H3 119.5
C3 C4 H4 119.7
C3 C4 C5 120.7(3)
C5 C4 H4 119.7
C4 C5 H5 120.8
C6 C5 C4 118.4(3)
C6 C5 H5 120.8
C1 C6 C7 109.2(2)
C5 C6 C1 120.5(2)
C5 C6 C7 130.3(2)
N2 C7 C6 113.2(2)
N2 C7 C8 111.8(2)
N2 C7 C10 101.8(2)
C6 C7 C8 101.5(2)
C6 C7 C10 117.5(2)
C10 C7 C8 111.5(2)
O1 C8 N1 127.4(3)
O1 C8 C7 125.3(2)
N1 C8 C7 107.3(2)
N1 C9 H9A 109.5
N1 C9 H9B 109.5
N1 C9 H9C 109.5
H9A C9 H9B 109.5
H9A C9 H9C 109.5
H9B C9 H9C 109.5
C11 C10 C7 108.3(2)
C11 C10 C13 128.0(2)
C13 C10 C7 123.5(2)
C10 C11 C12 110.5(2)
C10 C11 C19 129.7(2)
C12 C11 C19 119.6(2)
N2 C12 S1 126.7(2)
N2 C12 C11 106.0(2)
C11 C12 S1 127.2(2)
C14 C13 C10 120.3(2)
C14 C13 C18 117.7(2)
C18 C13 C10 122.0(2)
C13 C14 H14 119.3
C15 C14 C13 121.4(3)
C15 C14 H14 119.3
C14 C15 H15 120.0
C16 C15 C14 120.0(3)
C16 C15 H15 120.0
C15 C16 H16 120.2
C17 C16 C15 119.5(3)
C17 C16 H16 120.2
C16 C17 H17 119.7
C16 C17 C18 120.7(3)
C18 C17 H17 119.7
C13 C18 H18 119.7
C17 C18 C13 120.7(3)
C17 C18 H18 119.7
O2 C19 C11 118.4(2)
O2 C19 C20 122.2(2)
C20 C19 C11 119.4(2)
C21 C20 C19 120.5(2)
C21 C20 C25 119.5(3)
C25 C20 C19 120.0(3)
C20 C21 H21 120.1
C20 C21 C22 119.8(3)
C22 C21 H21 120.1
C21 C22 H22 120.0
C23 C22 C21 120.0(3)
C23 C22 H22 120.0
C22 C23 H23 119.7
C22 C23 C24 120.6(3)
C24 C23 H23 119.7
C23 C24 H24 120.1
C23 C24 C25 119.8(3)
C25 C24 H24 120.1
C20 C25 H25 119.9
C24 C25 C20 120.2(3)
C24 C25 H25 119.9
H26A C26 H26B 109.5
H26A C26 H26C 109.5
H26B C26 H26C 109.5
C27 C26 H26A 109.5
C27 C26 H26B 109.5
C27 C26 H26C 109.5
O3 C27 C26 121.2(3)
O3 C27 C28 121.6(3)
C28 C27 C26 117.2(3)
C27 C28 H28A 109.5
C27 C28 H28B 109.5
C27 C28 H28C 109.5
H28A C28 H28B 109.5
H28A C28 H28C 109.5
H28B C28 H28C 109.5

loop_
_geom_bond_atom_site_label_1
_geom_bond_atom_site_label_2
_geom_bond_distance
S1 C12 1.649(3)
O1 C8 1.213(3)
O2 C19 1.221(3)
N1 C1 1.403(3)
N1 C8 1.359(3)
N1 C9 1.457(3)
N2 H2 0.8600
N2 C7 1.450(3)
N2 C12 1.342(3)
C1 C2 1.377(3)
C1 C6 1.384(4)
C2 H2A 0.9300
C2 C3 1.386(4)
C3 H3 0.9300
C3 C4 1.384(4)
C4 H4 0.9300
C4 C5 1.386(4)
C5 H5 0.9300
C5 C6 1.381(4)
C6 C7 1.516(3)
C7 C8 1.567(4)
C7 C10 1.522(3)
C9 H9A 0.9600
C9 H9B 0.9600
C9 H9C 0.9600
C10 C11 1.341(3)
C10 C13 1.474(4)
C11 C12 1.467(4)
C11 C19 1.503(3)
C13 C14 1.393(3)
C13 C18 1.400(4)
C14 H14 0.9300
C14 C15 1.384(4)
C15 H15 0.9300
C15 C16 1.381(4)
C16 H16 0.9300
C16 C17 1.378(4)
C17 H17 0.9300
C17 C18 1.382(4)
C18 H18 0.9300
C19 C20 1.485(4)
C20 C21 1.383(3)
C20 C25 1.390(4)
C21 H21 0.9300
C21 C22 1.386(4)
C22 H22 0.9300
C22 C23 1.370(4)
C23 H23 0.9300
C23 C24 1.375(4)
C24 H24 0.9300
C24 C25 1.375(4)
C25 H25 0.9300
O3 C27 1.223(3)
C26 H26A 0.9600
C26 H26B 0.9600
C26 H26C 0.9600
C26 C27 1.488(4)
C27 C28 1.479(4)
C28 H28A 0.9600
C28 H28B 0.9600
C28 H28C 0.9600

loop_
_geom_torsion_atom_site_label_1
_geom_torsion_atom_site_label_2
_geom_torsion_atom_site_label_3
_geom_torsion_atom_site_label_4
_geom_torsion
O2 C19 C20 C21 -168.1(3)
O2 C19 C20 C25 9.2(4)
N1 C1 C2 C3 -179.1(3)
N1 C1 C6 C5 -179.4(2)
N1 C1 C6 C7 0.5(3)
N2 C7 C8 O1 -57.0(4)
N2 C7 C8 N1 123.2(2)
N2 C7 C10 C11 -2.1(3)
N2 C7 C10 C13 172.9(2)
C1 N1 C8 O1 178.1(3)
C1 N1 C8 C7 -2.1(3)
C1 C2 C3 C4 -1.2(4)
C1 C6 C7 N2 -121.5(2)
C1 C6 C7 C8 -1.6(3)
C1 C6 C7 C10 120.2(2)
C2 C1 C6 C5 1.5(4)
C2 C1 C6 C7 -178.6(3)
C2 C3 C4 C5 1.2(4)
C3 C4 C5 C6 0.2(4)
C4 C5 C6 C1 -1.5(4)
C4 C5 C6 C7 178.7(3)
C5 C6 C7 N2 58.3(4)
C5 C6 C7 C8 178.2(3)
C5 C6 C7 C10 -60.0(4)
C6 C1 C2 C3 -0.2(4)
C6 C7 C8 O1 -178.0(3)
C6 C7 C8 N1 2.2(3)
C6 C7 C10 C11 122.2(3)
C6 C7 C10 C13 -62.9(3)
C7 N2 C12 S1 -179.7(2)
C7 N2 C12 C11 0.7(3)
C7 C10 C11 C12 2.6(3)
C7 C10 C11 C19 -171.7(3)
C7 C10 C13 C14 -146.4(2)
C7 C10 C13 C18 31.3(4)
C8 N1 C1 C2 -179.9(3)
C8 N1 C1 C6 1.1(3)
C8 C7 C10 C11 -121.4(2)
C8 C7 C10 C13 53.6(3)
C9 N1 C1 C2 -0.2(4)
C9 N1 C1 C6 -179.2(2)
C9 N1 C8 O1 -1.6(4)
C9 N1 C8 C7 178.2(2)
C10 C7 C8 O1 56.2(3)
C10 C7 C8 N1 -123.6(2)
C10 C11 C12 S1 178.3(2)
C10 C11 C12 N2 -2.1(3)
C10 C11 C19 O2 73.9(4)
C10 C11 C19 C20 -106.8(3)
C10 C13 C14 C15 178.9(3)
C10 C13 C18 C17 179.5(3)
C11 C10 C13 C14 27.5(4)
C11 C10 C13 C18 -154.8(3)
C11 C19 C20 C21 12.6(4)
C11 C19 C20 C25 -170.1(3)
C12 N2 C7 C6 -126.3(2)
C12 N2 C7 C8 119.9(2)
C12 N2 C7 C10 0.8(3)
C12 C11 C19 O2 -100.0(3)
C12 C11 C19 C20 79.3(3)
C13 C10 C11 C12 -172.0(2)
C13 C10 C11 C19 13.6(4)
C13 C14 C15 C16 1.1(4)
C14 C13 C18 C17 -2.7(4)
C14 C15 C16 C17 -1.7(4)
C15 C16 C17 C18 0.1(4)
C16 C17 C18 C13 2.2(4)
C18 C13 C14 C15 1.1(4)
C19 C11 C12 S1 -6.8(4)
C19 C11 C12 N2 172.9(2)
C19 C20 C21 C22 175.3(3)
C19 C20 C25 C24 -176.5(3)
C20 C21 C22 C23 1.4(5)
C21 C20 C25 C24 0.9(5)
C21 C22 C23 C24 0.5(5)
C22 C23 C24 C25 -1.7(5)
C23 C24 C25 C20 1.0(5)
C25 C20 C21 C22 -2.0(4)
